data_7108522
loop_
_publ_author_name
'Woo Ram Lee'
'Dae Won Ryu'
'Won Ju Phang'
'Ji Hye Park'
'Chang Seop Hong'

_publ_section_title
;
 Charge effect of foreign metal ions and the crystal growth process in
 hybridized metal-organic frameworks
;
_journal_name_full Chem.Commun.
_journal_page_first 10847
_journal_paper_doi 10.1039/c2cc35526d
_journal_volume 48
_journal_year 2012
_chemical_formula_sum 'C23.88 H26 Cu N O11 P'
_chemical_formula_weight 597.47
_chemical_name_systematic
;
?
;
_space_group_IT_number 60
_symmetry_cell_setting orthorhombic
_symmetry_space_group_name_Hall '-P 2n 2ab'
_symmetry_space_group_name_H-M 'P b c n'
_atom_sites_solution_hydrogens geom
_atom_sites_solution_primary direct
_atom_sites_solution_secondary difmap
_audit_creation_method SHELXL-97
_cell_angle_alpha 90.00
_cell_angle_beta 90.00
_cell_angle_gamma 90.00
_cell_formula_units_Z 8
_cell_length_a 16.0811(4)
_cell_length_b 24.0918(6)
_cell_length_c 14.2992(4)
_cell_measurement_reflns_used 8338
_cell_measurement_temperature 130(2)
_cell_measurement_theta_max 28.119
_cell_measurement_theta_min 2.548
_cell_volume 5539.8(2)
_computing_cell_refinement 'bruker smart apexii'
_computing_data_collection 'bruker smart apexii'
_computing_data_reduction 'bruker saint'
_computing_molecular_graphics wingx
_computing_publication_material wingx
_computing_structure_refinement 'shelxl-97 (sheldrick, 1997)'
_computing_structure_solution shelxtl
_diffrn_ambient_temperature 130(2)
_diffrn_measured_fraction_theta_full 0.996
_diffrn_measured_fraction_theta_max 0.996
_diffrn_measurement_device_type 'CCD area detector'
_diffrn_measurement_method 'omega scans'
_diffrn_radiation_monochromator graphite
_diffrn_radiation_source 'fine-focus sealed tube'
_diffrn_radiation_type MoK\a
_diffrn_radiation_wavelength 0.71073
_diffrn_reflns_av_R_equivalents 0.0536
_diffrn_reflns_av_sigmaI/netI 0.0296
_diffrn_reflns_limit_h_max 21
_diffrn_reflns_limit_h_min -19
_diffrn_reflns_limit_k_max 30
_diffrn_reflns_limit_k_min -32
_diffrn_reflns_limit_l_max 19
_diffrn_reflns_limit_l_min -19
_diffrn_reflns_number 83887
_diffrn_reflns_theta_full 28.29
_diffrn_reflns_theta_max 28.29
_diffrn_reflns_theta_min 1.52
_exptl_absorpt_coefficient_mu 0.904
_exptl_absorpt_correction_T_max 0.7905
_exptl_absorpt_correction_T_min 0.7315
_exptl_absorpt_correction_type multi-scan
_exptl_absorpt_process_details sadabs
_exptl_crystal_colour green
_exptl_crystal_density_diffrn 1.433
_exptl_crystal_density_method 'not measured'
_exptl_crystal_description block
_exptl_crystal_F_000 2466
_exptl_crystal_size_max 0.37
_exptl_crystal_size_mid 0.35
_exptl_crystal_size_min 0.27
_platon_squeeze_details
;
The contributions of some 548 electrons were removed from the unit-cell contents, and as Z = 8 in this case,
this could/might correspond with the removal of solvent such as 1(DMF) and 3(H2O) [some 69 electrons]
per asymmetric unit.
;
_refine_diff_density_max 1.242
_refine_diff_density_min -0.682
_refine_diff_density_rms 0.086
_refine_ls_extinction_method none
_refine_ls_goodness_of_fit_ref 1.113
_refine_ls_hydrogen_treatment constr
_refine_ls_matrix_type full
_refine_ls_number_parameters 272
_refine_ls_number_reflns 6858
_refine_ls_number_restraints 6
_refine_ls_restrained_S_all 1.112
_refine_ls_R_factor_all 0.0569
_refine_ls_R_factor_gt 0.0438
_refine_ls_shift/su_max 0.002
_refine_ls_shift/su_mean 0.000
_refine_ls_structure_factor_coef Fsqd
_refine_ls_weighting_details 'calc w=1/[\s^2^(Fo^2^)+(0.0839P)^2^+1.0527P] where P=(Fo^2^+2Fc^2^)/3'
_refine_ls_weighting_scheme calc
_refine_ls_wR_factor_gt 0.1332
_refine_ls_wR_factor_ref 0.1385
_reflns_number_gt 5413
_reflns_number_total 6858
_reflns_threshold_expression >2sigma(I)
_cod_data_source_file c2cc35526d.txt
_cod_data_source_block cutpo2
_cod_original_sg_symbol_H-M Pbcn
_cod_database_code 7108522

loop_
_symmetry_equiv_pos_as_xyz
'x, y, z'
'-x+1/2, -y+1/2, z+1/2'
'-x, y, -z+1/2'
'x+1/2, -y+1/2, -z'
'-x, -y, -z'
'x-1/2, y-1/2, -z-1/2'
'x, -y, z-1/2'
'-x-1/2, y-1/2, z'

loop_
_atom_site_label
_atom_site_type_symbol
_atom_site_fract_x
_atom_site_fract_y
_atom_site_fract_z
_atom_site_U_iso_or_equiv
_atom_site_adp_type
_atom_site_occupancy
_atom_site_symmetry_multiplicity
_atom_site_calc_flag
_atom_site_refinement_flags
Cu1 Cu 0.439732(16) 0.647317(10) 0.811672(18) 0.02007(10) Uani 1 1 d .
O1 O 0.33839(10) 0.64613(6) 0.90240(11) 0.0266(4) Uani 1 1 d .
O2 O 0.04119(19) 0.47765(16) 0.6016(2) 0.0937(10) Uani 1 1 d .
O3 O 0.0520(2) 0.56142(19) 0.5366(2) 0.1138(14) Uani 1 1 d U
H21 H 0.0100 0.5525 0.5052 0.171 Uiso 1 1 calc R
O4 O 0.11259(10) 0.80333(7) 1.21961(11) 0.0287(4) Uani 1 1 d .
O5 O 0.40110(10) 0.41774(6) 1.23962(10) 0.0252(3) Uani 1 1 d .
O6 O 0.48386(9) 0.40017(6) 1.11631(10) 0.0242(3) Uani 1 1 d .
O7 O -0.00415(10) 0.78739(6) 1.13560(12) 0.0289(4) Uani 1 1 d .
P1 P 0.26673(4) 0.61111(2) 0.93235(4) 0.02192(14) Uani 1 1 d .
C1 C 0.20525(15) 0.58670(11) 0.83593(16) 0.0303(5) Uani 1 1 d .
C2 C 0.16329(18) 0.53591(14) 0.8382(2) 0.0454(7) Uani 1 1 d .
H2 H 0.1662 0.5134 0.8927 0.055 Uiso 1 1 calc R
C3 C 0.11764(19) 0.51799(17) 0.7620(2) 0.0583(9) Uani 1 1 d .
H3 H 0.0901 0.4831 0.7643 0.070 Uiso 1 1 calc R
C4 C 0.1119(2) 0.54969(18) 0.6845(3) 0.0610(10) Uani 1 1 d .
C5 C 0.1513(3) 0.60032(19) 0.6803(2) 0.0718(12) Uani 1 1 d .
H5 H 0.1453 0.6227 0.6260 0.086 Uiso 1 1 calc R
C6 C 0.2006(2) 0.61954(13) 0.7560(2) 0.0504(8) Uani 1 1 d .
H6 H 0.2296 0.6538 0.7521 0.060 Uiso 1 1 calc R
C7 C 0.0636(2) 0.5268(2) 0.5987(3) 0.0664(10) Uani 1 1 d .
C8 C 0.20144(15) 0.65309(9) 1.00549(15) 0.0244(5) Uani 1 1 d .
C9 C 0.11737(16) 0.66080(11) 0.9893(2) 0.0380(6) Uani 1 1 d .
H9 H 0.0892 0.6389 0.9440 0.046 Uiso 1 1 calc R
C10 C 0.24129(17) 0.68393(12) 1.07426(19) 0.0405(6) Uani 1 1 d .
H10 H 0.2986 0.6777 1.0867 0.049 Uiso 1 1 calc R
C11 C 0.30171(13) 0.55160(9) 0.99746(15) 0.0220(4) Uani 1 1 d .
C12 C 0.36260(14) 0.51868(10) 0.95587(15) 0.0262(5) Uani 1 1 d .
H12 H 0.3781 0.5250 0.8926 0.031 Uiso 1 1 calc R
C13 C 0.19841(16) 0.72345(11) 1.12450(19) 0.0386(6) Uani 1 1 d .
H13 H 0.2260 0.7443 1.1716 0.046 Uiso 1 1 calc R
C14 C 0.11491(14) 0.73264(9) 1.10620(16) 0.0263(5) Uani 1 1 d .
C15 C 0.07424(16) 0.70114(12) 1.0401(2) 0.0404(7) Uani 1 1 d .
H15 H 0.0166 0.7069 1.0289 0.048 Uiso 1 1 calc R
C16 C 0.07074(14) 0.77801(10) 1.15794(17) 0.0266(5) Uani 1 1 d .
C17 C 0.27693(15) 0.54098(10) 1.08920(16) 0.0291(5) Uani 1 1 d .
H17 H 0.2339 0.5624 1.1169 0.035 Uiso 1 1 calc R
C18 C 0.31540(15) 0.49883(10) 1.14009(16) 0.0298(5) Uani 1 1 d .
H18 H 0.2986 0.4915 1.2026 0.036 Uiso 1 1 calc R
C19 C 0.37842(14) 0.46742(9) 1.09936(15) 0.0237(4) Uani 1 1 d .
C20 C 0.40062(14) 0.47672(9) 1.00655(15) 0.0264(5) Uani 1 1 d .
H20 H 0.4419 0.4543 0.9779 0.032 Uiso 1 1 calc R
C21 C 0.42439(13) 0.42516(9) 1.15632(15) 0.0222(4) Uani 1 1 d .

loop_
_atom_site_aniso_label
_atom_site_aniso_U_11
_atom_site_aniso_U_22
_atom_site_aniso_U_33
_atom_site_aniso_U_23
_atom_site_aniso_U_13
_atom_site_aniso_U_12
Cu1 0.02024(16) 0.01668(15) 0.02328(16) -0.00010(9) -0.00086(10) -0.00036(9)
O1 0.0287(8) 0.0205(8) 0.0307(8) -0.0010(6) 0.0060(7) 0.0016(6)
O2 0.080(2) 0.111(3) 0.090(2) -0.044(2) -0.0264(17) -0.0082(19)
O3 0.093(2) 0.184(4) 0.065(2) -0.030(2) -0.0367(17) 0.029(2)
O4 0.0287(8) 0.0261(8) 0.0313(8) -0.0092(7) 0.0027(7) -0.0009(7)
O5 0.0292(8) 0.0234(8) 0.0229(7) 0.0029(6) 0.0009(6) 0.0044(7)
O6 0.0244(8) 0.0238(7) 0.0245(7) 0.0004(6) 0.0010(6) 0.0042(6)
O7 0.0234(8) 0.0237(8) 0.0397(9) -0.0071(7) 0.0031(7) 0.0018(7)
P1 0.0232(3) 0.0204(3) 0.0221(3) -0.0017(2) 0.0009(2) 0.0044(2)
C1 0.0260(12) 0.0374(13) 0.0275(11) -0.0093(10) -0.0041(9) 0.0098(10)
C2 0.0352(15) 0.0577(18) 0.0433(15) -0.0160(14) 0.0004(12) -0.0068(13)
C3 0.0366(16) 0.085(3) 0.0536(19) -0.0282(18) -0.0052(14) -0.0062(16)
C4 0.0381(17) 0.085(3) 0.060(2) -0.0335(19) -0.0109(15) 0.0105(17)
C5 0.090(3) 0.093(3) 0.0326(16) -0.0018(17) -0.0190(17) 0.039(3)
C6 0.062(2) 0.0510(17) 0.0382(15) 0.0008(13) -0.0113(14) 0.0124(15)
C7 0.054(2) 0.078(3) 0.068(2) 0.001(2) -0.0065(18) 0.019(2)
C8 0.0284(11) 0.0198(10) 0.0249(10) -0.0012(8) 0.0038(9) 0.0043(9)
C9 0.0273(12) 0.0355(13) 0.0511(16) -0.0206(12) -0.0015(11) 0.0028(11)
C10 0.0309(13) 0.0475(16) 0.0432(14) -0.0208(12) -0.0059(11) 0.0123(12)
C11 0.0241(10) 0.0199(10) 0.0221(10) 0.0005(8) -0.0013(8) -0.0003(8)
C12 0.0288(12) 0.0279(11) 0.0218(10) 0.0000(9) 0.0033(9) 0.0046(9)
C13 0.0308(13) 0.0424(15) 0.0426(14) -0.0200(12) -0.0067(11) 0.0091(11)
C14 0.0259(11) 0.0252(11) 0.0278(11) -0.0032(9) 0.0019(9) 0.0043(9)
C15 0.0247(12) 0.0430(15) 0.0534(16) -0.0230(13) 0.0011(11) 0.0036(11)
C16 0.0280(12) 0.0219(11) 0.0299(11) -0.0024(9) 0.0031(9) -0.0010(9)
C17 0.0289(12) 0.0288(12) 0.0296(11) 0.0024(9) 0.0081(9) 0.0091(10)
C18 0.0326(12) 0.0319(12) 0.0249(11) 0.0036(9) 0.0063(9) 0.0076(10)
C19 0.0257(11) 0.0205(10) 0.0249(10) -0.0013(8) -0.0012(8) 0.0019(9)
C20 0.0262(11) 0.0268(11) 0.0262(11) -0.0002(9) 0.0028(9) 0.0054(9)
C21 0.0237(11) 0.0202(10) 0.0228(10) 0.0001(8) -0.0007(8) 0.0002(8)

loop_
_atom_type_symbol
_atom_type_description
_atom_type_scat_dispersion_real
_atom_type_scat_dispersion_imag
_atom_type_scat_source
C C 0.0033 0.0016 'International Tables Vol C Tables 4.2.6.8 and 6.1.1.4'
H H 0.0000 0.0000 'International Tables Vol C Tables 4.2.6.8 and 6.1.1.4'
O O 0.0106 0.0060 'International Tables Vol C Tables 4.2.6.8 and 6.1.1.4'
P P 0.1023 0.0942 'International Tables Vol C Tables 4.2.6.8 and 6.1.1.4'
Cu Cu 0.3201 1.2651 'International Tables Vol C Tables 4.2.6.8 and 6.1.1.4'
N N 0.0061 0.0033 'International Tables Vol C Tables 4.2.6.8 and 6.1.1.4'

loop_
_geom_angle_atom_site_label_1
_geom_angle_atom_site_label_2
_geom_angle_atom_site_label_3
_geom_angle
_geom_angle_site_symmetry_1
_geom_angle_site_symmetry_3
O4 Cu1 O7 88.24(7) 2_564 4_567
O4 Cu1 O6 165.87(7) 2_564 5_667
O7 Cu1 O6 88.73(6) 4_567 5_667
O4 Cu1 O5 89.77(7) 2_564 7_565
O7 Cu1 O5 168.52(7) 4_567 7_565
O6 Cu1 O5 90.46(6) 5_667 7_565
O4 Cu1 O1 95.20(7) 2_564 .
O7 Cu1 O1 97.55(6) 4_567 .
O6 Cu1 O1 98.88(6) 5_667 .
O5 Cu1 O1 93.89(6) 7_565 .
O4 Cu1 Cu1 82.28(5) 2_564 3_656
O7 Cu1 Cu1 85.33(5) 4_567 3_656
O6 Cu1 Cu1 83.71(4) 5_667 3_656
O5 Cu1 Cu1 83.20(5) 7_565 3_656
O1 Cu1 Cu1 176.14(5) . 3_656
P1 O1 Cu1 142.31(9) . .
C7 O3 H21 109.5 . .
C16 O4 Cu1 122.08(15) . 2_565
C21 O5 Cu1 120.76(14) . 7_566
C21 O6 Cu1 120.73(14) . 5_667
C16 O7 Cu1 118.88(15) . 4_467
O1 P1 C8 107.50(10) . .
O1 P1 C1 112.97(11) . .
C8 P1 C1 108.06(11) . .
O1 P1 C11 110.97(10) . .
C8 P1 C11 109.29(10) . .
C1 P1 C11 107.97(11) . .
C6 C1 C2 119.4(3) . .
C6 C1 P1 118.3(2) . .
C2 C1 P1 122.3(2) . .
C3 C2 C1 120.8(3) . .
C3 C2 H2 119.6 . .
C1 C2 H2 119.6 . .
C4 C3 C2 120.4(4) . .
C4 C3 H3 119.8 . .
C2 C3 H3 119.8 . .
C3 C4 C5 120.5(3) . .
C3 C4 C7 118.8(4) . .
C5 C4 C7 120.7(4) . .
C4 C5 C6 120.8(3) . .
C4 C5 H5 119.6 . .
C6 C5 H5 119.6 . .
C1 C6 C5 118.1(3) . .
C1 C6 H6 121.0 . .
C5 C6 H6 121.0 . .
O3 C7 O2 128.8(4) . .
O3 C7 C4 113.9(4) . .
O2 C7 C4 117.3(4) . .
C9 C8 C10 119.8(2) . .
C9 C8 P1 123.33(18) . .
C10 C8 P1 116.37(18) . .
C8 C9 C15 119.4(2) . .
C8 C9 H9 120.3 . .
C15 C9 H9 120.3 . .
C13 C10 C8 120.5(2) . .
C13 C10 H10 119.7 . .
C8 C10 H10 119.7 . .
C12 C11 C17 119.9(2) . .
C12 C11 P1 116.88(16) . .
C17 C11 P1 122.92(17) . .
C20 C12 C11 120.1(2) . .
C20 C12 H12 119.9 . .
C11 C12 H12 119.9 . .
C10 C13 C14 119.8(2) . .
C10 C13 H13 120.1 . .
C14 C13 H13 120.1 . .
C15 C14 C13 120.1(2) . .
C15 C14 C16 121.0(2) . .
C13 C14 C16 118.8(2) . .
C14 C15 C9 120.3(2) . .
C14 C15 H15 119.9 . .
C9 C15 H15 119.9 . .
O4 C16 O7 126.5(2) . .
O4 C16 C14 116.3(2) . .
O7 C16 C14 117.1(2) . .
C18 C17 C11 119.9(2) . .
C18 C17 H17 120.1 . .
C11 C17 H17 120.1 . .
C19 C18 C17 120.0(2) . .
C19 C18 H18 120.0 . .
C17 C18 H18 120.0 . .
C20 C19 C18 119.8(2) . .
C20 C19 C21 120.06(19) . .
C18 C19 C21 120.1(2) . .
C12 C20 C19 120.2(2) . .
C12 C20 H20 119.9 . .
C19 C20 H20 119.9 . .
O5 C21 O6 125.7(2) . .
O5 C21 C19 117.58(19) . .
O6 C21 C19 116.73(19) . .

loop_
_geom_bond_atom_site_label_1
_geom_bond_atom_site_label_2
_geom_bond_distance
_geom_bond_site_symmetry_2
Cu1 O4 1.9634(15) 2_564
Cu1 O7 1.9640(15) 4_567
Cu1 O6 1.9696(15) 5_667
Cu1 O5 1.9759(15) 7_565
Cu1 O1 2.0832(16) .
Cu1 Cu1 2.6207(5) 3_656
O1 P1 1.4910(17) .
O2 C7 1.238(5) .
O3 C7 1.233(5) .
O3 H21 0.8400 .
O4 C16 1.266(3) .
O4 Cu1 1.9634(15) 2_565
O5 C21 1.261(3) .
O5 Cu1 1.9759(15) 7_566
O6 C21 1.267(3) .
O6 Cu1 1.9696(15) 5_667
O7 C16 1.266(3) .
O7 Cu1 1.9640(15) 4_467
P1 C8 1.794(2) .
P1 C1 1.796(2) .
P1 C11 1.800(2) .
C1 C6 1.393(4) .
C1 C2 1.398(4) .
C2 C3 1.382(4) .
C2 H2 0.9500 .
C3 C4 1.349(5) .
C3 H3 0.9500 .
C4 C5 1.375(6) .
C4 C7 1.553(5) .
C5 C6 1.420(5) .
C5 H5 0.9500 .
C6 H6 0.9500 .
C8 C9 1.384(3) .
C8 C10 1.389(3) .
C9 C15 1.398(3) .
C9 H9 0.9500 .
C10 C13 1.378(3) .
C10 H10 0.9500 .
C11 C12 1.393(3) .
C11 C17 1.395(3) .
C12 C20 1.386(3) .
C12 H12 0.9500 .
C13 C14 1.386(3) .
C13 H13 0.9500 .
C14 C15 1.378(3) .
C14 C16 1.499(3) .
C15 H15 0.9500 .
C17 C18 1.394(3) .
C17 H17 0.9500 .
C18 C19 1.393(3) .
C18 H18 0.9500 .
C19 C20 1.392(3) .
C19 C21 1.499(3) .
C20 H20 0.9500 .

loop_
_platon_squeeze_void_nr
_platon_squeeze_void_average_x
_platon_squeeze_void_average_y
_platon_squeeze_void_average_z
_platon_squeeze_void_volume
_platon_squeeze_void_count_electrons
1 0.121 0.250 0.012 1165.5 273.9
2 0.143 0.750 -0.085 1165.5 273.7
